data_4303760
loop_
_publ_author_name
'Bin Li'
'Tianbiao Liu'
'Codrina V. Popescu'
'Andrey Bilko'
'Marcetta Y. Darensbourg'

_publ_contact_author_address
; 
Texas A&M University, 
Department of CHemistry, 
College Station, TX, 77840, 
USA 
;
_publ_contact_author_email marcetta@mail.chem.tamu.edu
_publ_contact_author_name 'Marcetta Y. Darensbourg'
_publ_section_title
;
Synthesis and M\"ossbauer Characterization of Octahedral Iron(II) Carbonyl
Complexes FeI2(CO)3L and FeI2(CO)2L2: Developing Models of the [Fe]-H2ase
Active Site
;
_journal_name_full 'Inorganic Chemistry'
_journal_page_first 11283
_journal_page_last 11289
_journal_paper_doi 10.1021/ic9017882
_journal_volume 48
_journal_year 2009
_chemical_formula_sum 'C25 H19 Fe I N O2 P S'
_chemical_formula_weight 611.19
_chemical_name_systematic
; 
 ? 
;
_space_group_IT_number 19
_symmetry_cell_setting orthorhombic
_symmetry_space_group_name_Hall 'P 2ac 2ab'
_symmetry_space_group_name_H-M 'P 21 21 21'
_atom_sites_solution_hydrogens geom
_atom_sites_solution_primary direct
_atom_sites_solution_secondary difmap
_audit_creation_method SHELXL-97
_cell_angle_alpha 90.00
_cell_angle_beta 90.00
_cell_angle_gamma 90.00
_cell_formula_units_Z 4
_cell_length_a 9.9974(19)
_cell_length_b 12.934(2)
_cell_length_c 18.465(4)
_cell_measurement_reflns_used 6800
_cell_measurement_temperature 110(2)
_cell_measurement_theta_max 28.30
_cell_measurement_theta_min 2.31
_cell_volume 2387.6(8)
_computing_cell_refinement 'Bruker XSCANS'
_computing_data_collection 'Bruker XSCANS'
_computing_data_reduction 'Bruker SHELXTL'
_computing_molecular_graphics 'Bruker SHELXTL'
_computing_publication_material 'Bruker SHELXTL'
_computing_structure_refinement 'SHELXL-97 (Sheldrick, 1997)'
_computing_structure_solution 'SHELXS-97 (Sheldrick, 1990)'
_diffrn_ambient_temperature 110(2)
_diffrn_measured_fraction_theta_full 0.996
_diffrn_measured_fraction_theta_max 0.996
_diffrn_radiation_monochromator graphite
_diffrn_radiation_source 'fine-focus sealed tube'
_diffrn_radiation_type MoK\a
_diffrn_radiation_wavelength 0.71073
_diffrn_reflns_av_R_equivalents 0.0123
_diffrn_reflns_av_sigmaI/netI 0.0219
_diffrn_reflns_limit_h_max 13
_diffrn_reflns_limit_h_min -13
_diffrn_reflns_limit_k_max 17
_diffrn_reflns_limit_k_min -17
_diffrn_reflns_limit_l_max 24
_diffrn_reflns_limit_l_min -24
_diffrn_reflns_number 11764
_diffrn_reflns_theta_full 28.35
_diffrn_reflns_theta_max 28.35
_diffrn_reflns_theta_min 1.92
_exptl_absorpt_coefficient_mu 2.102
_exptl_absorpt_correction_T_max 0.6786
_exptl_absorpt_correction_T_min 0.6007
_exptl_absorpt_correction_type multi-scan
_exptl_absorpt_process_details sadabs
_exptl_crystal_colour block
_exptl_crystal_density_diffrn 1.700
_exptl_crystal_density_method 'not measured'
_exptl_crystal_description red
_exptl_crystal_F_000 1208
_exptl_crystal_size_max 0.27
_exptl_crystal_size_mid 0.24
_exptl_crystal_size_min 0.20
_refine_diff_density_max 0.580
_refine_diff_density_min -0.304
_refine_diff_density_rms 0.069
_refine_ls_abs_structure_details 'Flack H D (1983), Acta Cryst. A39, 876-881'
_refine_ls_abs_structure_Flack 0.499(12)
_refine_ls_extinction_method none
_refine_ls_goodness_of_fit_ref 1.078
_refine_ls_hydrogen_treatment riding
_refine_ls_matrix_type full
_refine_ls_number_parameters 289
_refine_ls_number_reflns 5934
_refine_ls_number_restraints 0
_refine_ls_restrained_S_all 1.078
_refine_ls_R_factor_all 0.0242
_refine_ls_R_factor_gt 0.0232
_refine_ls_shift/su_max 0.001
_refine_ls_shift/su_mean 0.000
_refine_ls_structure_factor_coef Fsqd
_refine_ls_weighting_details 'calc w=1/[\s^2^(Fo^2^)+(0.0211P)^2^+2.1829P] where P=(Fo^2^+2Fc^2^)/3'
_refine_ls_weighting_scheme calc
_refine_ls_wR_factor_gt 0.0521
_refine_ls_wR_factor_ref 0.0525
_reflns_number_gt 5789
_reflns_number_total 5934
_reflns_threshold_expression >2sigma(I)
_cod_data_source_file ic9017882_si_001_6.cif
_cod_data_source_block 12-FeI(CO)2PPh3PyS
_cod_original_cell_volume 2387.7(8)
_cod_database_code 4303760

loop_
_symmetry_equiv_pos_as_xyz
'x, y, z'
'-x+1/2, -y, z+1/2'
'-x, y+1/2, -z+1/2'
'x+1/2, -y+1/2, -z'

loop_
_atom_site_label
_atom_site_type_symbol
_atom_site_fract_x
_atom_site_fract_y
_atom_site_fract_z
_atom_site_U_iso_or_equiv
_atom_site_adp_type
_atom_site_occupancy
_atom_site_symmetry_multiplicity
_atom_site_calc_flag
_atom_site_refinement_flags
_atom_site_disorder_assembly
_atom_site_disorder_group
C1 C 0.9434(3) 0.2957(2) 0.22571(14) 0.0210(5) Uani 1 1 d . . .
C2 C 0.8099(3) 0.1229(2) 0.21658(14) 0.0204(5) Uani 1 1 d . . .
C3 C 0.5373(3) 0.3358(2) 0.18275(14) 0.0206(6) Uani 1 1 d . . .
C4 C 0.4077(3) 0.3561(2) 0.16013(15) 0.0261(6) Uani 1 1 d . . .
H4 H 0.3735 0.4229 0.1610 0.031 Uiso 1 1 calc R . .
C5 C 0.3312(3) 0.2747(2) 0.13639(14) 0.0292(6) Uani 1 1 d . . .
H5 H 0.2448 0.2865 0.1196 0.035 Uiso 1 1 calc R . .
C6 C 0.3825(3) 0.1741(2) 0.13726(16) 0.0279(6) Uani 1 1 d . . .
H6 H 0.3312 0.1187 0.1212 0.033 Uiso 1 1 calc R . .
C7 C 0.5096(3) 0.1590(2) 0.16227(15) 0.0237(6) Uani 1 1 d . . .
H7 H 0.5446 0.0924 0.1635 0.028 Uiso 1 1 calc R . .
C8 C 0.8011(3) 0.3698(2) 0.38653(15) 0.0180(5) Uani 1 1 d . . .
C9 C 0.7870(3) 0.3687(2) 0.46202(15) 0.0233(6) Uani 1 1 d . . .
H9 H 0.7445 0.3133 0.4844 0.028 Uiso 1 1 calc R . .
C10 C 0.8361(3) 0.4501(2) 0.50397(14) 0.0250(5) Uani 1 1 d . . .
H10 H 0.8249 0.4494 0.5540 0.030 Uiso 1 1 calc R . .
C11 C 0.9014(3) 0.5316(2) 0.47102(16) 0.0232(6) Uani 1 1 d . . .
H11 H 0.9345 0.5857 0.4990 0.028 Uiso 1 1 calc R . .
C12 C 0.9179(3) 0.5330(2) 0.39681(16) 0.0240(6) Uani 1 1 d . . .
H12 H 0.9628 0.5878 0.3750 0.029 Uiso 1 1 calc R . .
C13 C 0.8674(3) 0.4525(2) 0.35446(15) 0.0220(6) Uani 1 1 d . . .
H13 H 0.8783 0.4541 0.3045 0.026 Uiso 1 1 calc R . .
C14 C 0.7857(3) 0.15040(19) 0.38434(15) 0.0180(5) Uani 1 1 d . . .
C15 C 0.7044(2) 0.09328(18) 0.43054(14) 0.0196(5) Uani 1 1 d . . .
H15 H 0.6164 0.1137 0.4385 0.024 Uiso 1 1 calc R . .
C16 C 0.7543(3) 0.0056(2) 0.46491(15) 0.0230(6) Uani 1 1 d . . .
H16 H 0.6991 -0.0331 0.4951 0.028 Uiso 1 1 calc R . .
C17 C 0.8862(3) -0.0244(2) 0.45434(16) 0.0252(6) Uani 1 1 d . . .
H17 H 0.9187 -0.0838 0.4766 0.030 Uiso 1 1 calc R . .
C18 C 0.9690(3) 0.0340(2) 0.41062(16) 0.0277(6) Uani 1 1 d . . .
H18 H 1.0580 0.0150 0.4046 0.033 Uiso 1 1 calc R . .
C19 C 0.9196(3) 0.1210(2) 0.37576(15) 0.0237(6) Uani 1 1 d . . .
H19 H 0.9758 0.1600 0.3464 0.028 Uiso 1 1 calc R . .
C20 C 0.5481(2) 0.2738(2) 0.35203(12) 0.0166(5) Uani 1 1 d . . .
C21 C 0.4918(3) 0.3661(2) 0.37668(14) 0.0211(5) Uani 1 1 d . . .
H21 H 0.5467 0.4210 0.3900 0.025 Uiso 1 1 calc R . .
C22 C 0.3538(3) 0.3758(2) 0.38132(15) 0.0248(6) Uani 1 1 d . . .
H22 H 0.3168 0.4374 0.3979 0.030 Uiso 1 1 calc R . .
C23 C 0.2711(3) 0.2956(2) 0.36175(15) 0.0261(6) Uani 1 1 d . . .
H23 H 0.1788 0.3033 0.3647 0.031 Uiso 1 1 calc R . .
C24 C 0.3253(3) 0.2033(2) 0.33762(14) 0.0238(5) Uani 1 1 d . . .
H24 H 0.2696 0.1487 0.3248 0.029 Uiso 1 1 calc R . .
C25 C 0.4637(3) 0.1926(2) 0.33267(14) 0.0198(5) Uani 1 1 d . . .
H25 H 0.5000 0.1307 0.3163 0.024 Uiso 1 1 calc R . .
Fe1 Fe 0.77207(3) 0.25786(3) 0.214731(17) 0.01505(7) Uani 1 1 d . . .
I1 I 0.829134(16) 0.261051(12) 0.073845(8) 0.01976(4) Uani 1 1 d . . .
N1 N 0.58517(19) 0.23887(18) 0.18521(10) 0.0182(4) Uani 1 1 d . . .
O1 O 1.0530(2) 0.31760(18) 0.23042(11) 0.0316(5) Uani 1 1 d . . .
O2 O 0.8285(2) 0.03602(14) 0.21808(11) 0.0291(4) Uani 1 1 d . . .
P1 P 0.72714(6) 0.26430(5) 0.33431(3) 0.01523(11) Uani 1 1 d . . .
S4 S 0.66387(7) 0.42000(5) 0.20968(3) 0.02076(12) Uani 1 1 d . . .

loop_
_atom_site_aniso_label
_atom_site_aniso_U_11
_atom_site_aniso_U_22
_atom_site_aniso_U_33
_atom_site_aniso_U_23
_atom_site_aniso_U_13
_atom_site_aniso_U_12
C1 0.0256(14) 0.0214(12) 0.0162(12) -0.0015(10) 0.0008(10) 0.0004(10)
C2 0.0181(13) 0.0216(12) 0.0215(12) 0.0004(10) -0.0012(10) -0.0005(10)
C3 0.0270(15) 0.0200(12) 0.0149(12) 0.0009(10) -0.0002(10) -0.0010(10)
C4 0.0259(15) 0.0292(14) 0.0231(14) 0.0025(11) 0.0005(11) 0.0099(12)
C5 0.0199(12) 0.0460(17) 0.0218(12) 0.0027(12) -0.0025(11) 0.0038(15)
C6 0.0243(14) 0.0341(16) 0.0252(15) -0.0018(12) -0.0053(12) -0.0087(12)
C7 0.0251(15) 0.0229(13) 0.0233(14) -0.0008(10) 0.0008(12) -0.0004(11)
C8 0.0164(14) 0.0170(12) 0.0205(13) -0.0027(9) -0.0008(10) 0.0003(9)
C9 0.0285(14) 0.0219(13) 0.0197(13) 0.0014(10) -0.0002(10) -0.0029(11)
C10 0.0273(13) 0.0282(14) 0.0195(12) -0.0035(10) -0.0040(12) 0.0046(13)
C11 0.0198(14) 0.0237(13) 0.0261(15) -0.0091(11) -0.0041(11) 0.0011(11)
C12 0.0201(13) 0.0205(13) 0.0315(15) -0.0035(11) 0.0023(11) -0.0041(11)
C13 0.0227(14) 0.0219(13) 0.0213(13) -0.0032(10) 0.0041(10) -0.0035(11)
C14 0.0216(13) 0.0144(11) 0.0181(12) 0.0004(9) -0.0033(10) 0.0003(10)
C15 0.0187(12) 0.0191(11) 0.0211(12) 0.0023(10) -0.0039(10) 0.0004(9)
C16 0.0299(15) 0.0193(12) 0.0199(13) 0.0036(10) -0.0058(11) -0.0042(11)
C17 0.0332(16) 0.0164(12) 0.0260(15) -0.0008(10) -0.0093(12) 0.0047(11)
C18 0.0235(14) 0.0304(14) 0.0291(15) 0.0022(12) -0.0057(11) 0.0089(11)
C19 0.0208(13) 0.0257(14) 0.0248(14) 0.0049(11) -0.0009(11) -0.0003(11)
C20 0.0143(10) 0.0195(12) 0.0159(10) 0.0018(9) -0.0003(8) 0.0009(10)
C21 0.0240(13) 0.0203(13) 0.0188(12) 0.0002(10) 0.0001(10) -0.0023(11)
C22 0.0245(15) 0.0288(14) 0.0210(13) 0.0006(11) -0.0008(10) 0.0074(11)
C23 0.0174(12) 0.0370(16) 0.0239(13) 0.0064(12) -0.0017(11) 0.0043(12)
C24 0.0215(12) 0.0276(13) 0.0222(12) 0.0055(10) -0.0037(12) -0.0056(12)
C25 0.0201(12) 0.0200(12) 0.0195(12) 0.0012(10) -0.0009(10) -0.0003(10)
Fe1 0.01521(14) 0.01365(16) 0.01630(14) 0.00022(14) -0.00135(11) -0.00026(14)
I1 0.02363(7) 0.01943(7) 0.01621(7) -0.00050(6) 0.00013(6) 0.00157(7)
N1 0.0181(9) 0.0210(10) 0.0154(8) 0.0012(9) -0.0019(7) 0.0012(9)
O1 0.0202(10) 0.0455(13) 0.0290(11) -0.0042(10) 0.0017(8) -0.0041(9)
O2 0.0340(11) 0.0199(9) 0.0335(11) -0.0004(8) -0.0008(10) 0.0035(9)
P1 0.0157(3) 0.0137(3) 0.0163(3) 0.0008(2) -0.0005(2) -0.0005(3)
S4 0.0250(3) 0.0148(3) 0.0225(3) 0.0007(2) -0.0010(3) 0.0013(3)

loop_
_atom_type_symbol
_atom_type_description
_atom_type_scat_dispersion_real
_atom_type_scat_dispersion_imag
_atom_type_scat_source
C C 0.0033 0.0016 'International Tables Vol C Tables 4.2.6.8 and 6.1.1.4'
H H 0.0000 0.0000 'International Tables Vol C Tables 4.2.6.8 and 6.1.1.4'
N N 0.0061 0.0033 'International Tables Vol C Tables 4.2.6.8 and 6.1.1.4'
O O 0.0106 0.0060 'International Tables Vol C Tables 4.2.6.8 and 6.1.1.4'
P P 0.1023 0.0942 'International Tables Vol C Tables 4.2.6.8 and 6.1.1.4'
S S 0.1246 0.1234 'International Tables Vol C Tables 4.2.6.8 and 6.1.1.4'
Fe Fe 0.3463 0.8444 'International Tables Vol C Tables 4.2.6.8 and 6.1.1.4'
I I -0.4742 1.8119 'International Tables Vol C Tables 4.2.6.8 and 6.1.1.4'

loop_
_geom_angle_atom_site_label_1
_geom_angle_atom_site_label_2
_geom_angle_atom_site_label_3
_geom_angle
_geom_angle_site_symmetry_1
_geom_angle_site_symmetry_3
_geom_angle_publ_flag
O1 C1 Fe1 177.5(3) . . ?
O2 C2 Fe1 177.2(2) . . ?
N1 C3 C4 121.3(3) . . ?
N1 C3 S4 108.35(19) . . ?
C4 C3 S4 130.3(2) . . ?
C5 C4 C3 118.2(3) . . ?
C5 C4 H4 120.9 . . ?
C3 C4 H4 120.9 . . ?
C4 C5 C6 120.3(3) . . ?
C4 C5 H5 119.8 . . ?
C6 C5 H5 119.8 . . ?
C7 C6 C5 118.5(3) . . ?
C7 C6 H6 120.7 . . ?
C5 C6 H6 120.7 . . ?
N1 C7 C6 121.2(3) . . ?
N1 C7 H7 119.4 . . ?
C6 C7 H7 119.4 . . ?
C13 C8 C9 118.6(3) . . ?
C13 C8 P1 122.8(2) . . ?
C9 C8 P1 118.5(2) . . ?
C10 C9 C8 120.6(3) . . ?
C10 C9 H9 119.7 . . ?
C8 C9 H9 119.7 . . ?
C11 C10 C9 119.8(3) . . ?
C11 C10 H10 120.1 . . ?
C9 C10 H10 120.1 . . ?
C12 C11 C10 120.3(3) . . ?
C12 C11 H11 119.9 . . ?
C10 C11 H11 119.9 . . ?
C11 C12 C13 120.1(3) . . ?
C11 C12 H12 119.9 . . ?
C13 C12 H12 119.9 . . ?
C8 C13 C12 120.5(3) . . ?
C8 C13 H13 119.7 . . ?
C12 C13 H13 119.7 . . ?
C15 C14 C19 118.9(2) . . ?
C15 C14 P1 123.3(2) . . ?
C19 C14 P1 117.8(2) . . ?
C14 C15 C16 120.2(2) . . ?
C14 C15 H15 119.9 . . ?
C16 C15 H15 119.9 . . ?
C17 C16 C15 120.3(3) . . ?
C17 C16 H16 119.9 . . ?
C15 C16 H16 119.9 . . ?
C18 C17 C16 119.9(3) . . ?
C18 C17 H17 120.1 . . ?
C16 C17 H17 120.1 . . ?
C17 C18 C19 120.1(3) . . ?
C17 C18 H18 119.9 . . ?
C19 C18 H18 119.9 . . ?
C18 C19 C14 120.6(3) . . ?
C18 C19 H19 119.7 . . ?
C14 C19 H19 119.7 . . ?
C25 C20 C21 119.0(2) . . ?
C25 C20 P1 119.9(2) . . ?
C21 C20 P1 120.73(19) . . ?
C22 C21 C20 119.9(2) . . ?
C22 C21 H21 120.1 . . ?
C20 C21 H21 120.1 . . ?
C23 C22 C21 120.9(3) . . ?
C23 C22 H22 119.6 . . ?
C21 C22 H22 119.6 . . ?
C22 C23 C24 120.0(3) . . ?
C22 C23 H23 120.0 . . ?
C24 C23 H23 120.0 . . ?
C23 C24 C25 119.7(3) . . ?
C23 C24 H24 120.2 . . ?
C25 C24 H24 120.2 . . ?
C24 C25 C20 120.6(2) . . ?
C24 C25 H25 119.7 . . ?
C20 C25 H25 119.7 . . ?
C2 Fe1 C1 93.57(12) . . ?
C2 Fe1 N1 94.84(11) . . ?
C1 Fe1 N1 167.30(11) . . ?
C2 Fe1 P1 93.42(9) . . ?
C1 Fe1 P1 93.99(8) . . ?
N1 Fe1 P1 94.99(6) . . ?
C2 Fe1 S4 164.89(9) . . ?
C1 Fe1 S4 101.53(9) . . ?
N1 Fe1 S4 70.36(7) . . ?
P1 Fe1 S4 85.10(2) . . ?
C2 Fe1 I1 89.34(9) . . ?
C1 Fe1 I1 84.35(8) . . ?
N1 Fe1 I1 86.25(6) . . ?
P1 Fe1 I1 176.87(2) . . ?
S4 Fe1 I1 92.626(19) . . ?
C3 N1 C7 120.3(2) . . ?
C3 N1 Fe1 103.42(17) . . ?
C7 N1 Fe1 135.81(19) . . ?
C20 P1 C8 104.61(12) . . ?
C20 P1 C14 106.07(12) . . ?
C8 P1 C14 101.81(11) . . ?
C20 P1 Fe1 111.94(8) . . ?
C8 P1 Fe1 117.64(9) . . ?
C14 P1 Fe1 113.56(9) . . ?
C3 S4 Fe1 77.83(10) . . ?

loop_
_geom_bond_atom_site_label_1
_geom_bond_atom_site_label_2
_geom_bond_distance
_geom_bond_site_symmetry_2
_geom_bond_publ_flag
C1 O1 1.135(3) . ?
C1 Fe1 1.793(3) . ?
C2 O2 1.140(3) . ?
C2 Fe1 1.786(3) . ?
C3 N1 1.343(4) . ?
C3 C4 1.386(4) . ?
C3 S4 1.742(3) . ?
C4 C5 1.373(4) . ?
C4 H4 0.9300 . ?
C5 C6 1.399(4) . ?
C5 H5 0.9300 . ?
C6 C7 1.366(4) . ?
C6 H6 0.9300 . ?
C7 N1 1.348(4) . ?
C7 H7 0.9300 . ?
C8 C13 1.391(4) . ?
C8 C9 1.401(4) . ?
C8 P1 1.827(3) . ?
C9 C10 1.396(4) . ?
C9 H9 0.9300 . ?
C10 C11 1.381(4) . ?
C10 H10 0.9300 . ?
C11 C12 1.380(4) . ?
C11 H11 0.9300 . ?
C12 C13 1.397(4) . ?
C12 H12 0.9300 . ?
C13 H13 0.9300 . ?
C14 C15 1.391(4) . ?
C14 C19 1.400(4) . ?
C14 P1 1.835(3) . ?
C15 C16 1.393(3) . ?
C15 H15 0.9300 . ?
C16 C17 1.388(4) . ?
C16 H16 0.9300 . ?
C17 C18 1.381(4) . ?
C17 H17 0.9300 . ?
C18 C19 1.386(4) . ?
C18 H18 0.9300 . ?
C19 H19 0.9300 . ?
C20 C25 1.394(4) . ?
C20 C21 1.397(4) . ?
C20 P1 1.824(2) . ?
C21 C22 1.388(4) . ?
C21 H21 0.9300 . ?
C22 C23 1.375(4) . ?
C22 H22 0.9300 . ?
C23 C24 1.384(4) . ?
C23 H23 0.9300 . ?
C24 C25 1.393(4) . ?
C24 H24 0.9300 . ?
C25 H25 0.9300 . ?
Fe1 N1 1.962(2) . ?
Fe1 P1 2.2548(8) . ?
Fe1 S4 2.3616(8) . ?
Fe1 I1 2.6636(6) . ?

loop_
_geom_torsion_atom_site_label_1
_geom_torsion_atom_site_label_2
_geom_torsion_atom_site_label_3
_geom_torsion_atom_site_label_4
_geom_torsion
_geom_torsion_site_symmetry_1
_geom_torsion_site_symmetry_2
_geom_torsion_site_symmetry_3
_geom_torsion_site_symmetry_4
_geom_torsion_publ_flag
N1 C3 C4 C5 -3.5(4) . . . . ?
S4 C3 C4 C5 175.0(2) . . . . ?
C3 C4 C5 C6 1.8(4) . . . . ?
C4 C5 C6 C7 0.1(4) . . . . ?
C5 C6 C7 N1 -0.5(4) . . . . ?
C13 C8 C9 C10 1.3(4) . . . . ?
P1 C8 C9 C10 -176.9(2) . . . . ?
C8 C9 C10 C11 -1.2(5) . . . . ?
C9 C10 C11 C12 0.2(4) . . . . ?
C10 C11 C12 C13 0.6(5) . . . . ?
C9 C8 C13 C12 -0.5(4) . . . . ?
P1 C8 C13 C12 177.7(2) . . . . ?
C11 C12 C13 C8 -0.5(4) . . . . ?
C19 C14 C15 C16 -2.9(4) . . . . ?
P1 C14 C15 C16 177.8(2) . . . . ?
C14 C15 C16 C17 1.2(4) . . . . ?
C15 C16 C17 C18 1.2(4) . . . . ?
C16 C17 C18 C19 -1.7(4) . . . . ?
C17 C18 C19 C14 -0.1(4) . . . . ?
C15 C14 C19 C18 2.4(4) . . . . ?
P1 C14 C19 C18 -178.3(2) . . . . ?
C25 C20 C21 C22 -0.2(4) . . . . ?
P1 C20 C21 C22 172.1(2) . . . . ?
C20 C21 C22 C23 -0.2(4) . . . . ?
C21 C22 C23 C24 0.5(4) . . . . ?
C22 C23 C24 C25 -0.6(4) . . . . ?
C23 C24 C25 C20 0.2(4) . . . . ?
C21 C20 C25 C24 0.2(4) . . . . ?
P1 C20 C25 C24 -172.2(2) . . . . ?
O2 C2 Fe1 C1 167(5) . . . . ?
O2 C2 Fe1 N1 -22(5) . . . . ?
O2 C2 Fe1 P1 73(5) . . . . ?
O2 C2 Fe1 S4 -11(5) . . . . ?
O2 C2 Fe1 I1 -108(5) . . . . ?
O1 C1 Fe1 C2 58(6) . . . . ?
O1 C1 Fe1 N1 -74(6) . . . . ?
O1 C1 Fe1 P1 151(6) . . . . ?
O1 C1 Fe1 S4 -123(6) . . . . ?
O1 C1 Fe1 I1 -31(6) . . . . ?
C4 C3 N1 C7 3.2(4) . . . . ?
S4 C3 N1 C7 -175.61(19) . . . . ?
C4 C3 N1 Fe1 176.7(2) . . . . ?
S4 C3 N1 Fe1 -2.06(19) . . . . ?
C6 C7 N1 C3 -1.1(4) . . . . ?
C6 C7 N1 Fe1 -172.1(2) . . . . ?
C2 Fe1 N1 C3 178.38(17) . . . . ?
C1 Fe1 N1 C3 -50.3(5) . . . . ?
P1 Fe1 N1 C3 84.51(16) . . . . ?
S4 Fe1 N1 C3 1.53(14) . . . . ?
I1 Fe1 N1 C3 -92.60(15) . . . . ?
C2 Fe1 N1 C7 -9.6(3) . . . . ?
C1 Fe1 N1 C7 121.7(5) . . . . ?
P1 Fe1 N1 C7 -103.5(2) . . . . ?
S4 Fe1 N1 C7 173.5(3) . . . . ?
I1 Fe1 N1 C7 79.4(2) . . . . ?
C25 C20 P1 C8 -166.9(2) . . . . ?
C21 C20 P1 C8 20.9(2) . . . . ?
C25 C20 P1 C14 -59.7(2) . . . . ?
C21 C20 P1 C14 128.1(2) . . . . ?
C25 C20 P1 Fe1 64.7(2) . . . . ?
C21 C20 P1 Fe1 -107.52(19) . . . . ?
C13 C8 P1 C20 -116.0(2) . . . . ?
C9 C8 P1 C20 62.2(3) . . . . ?
C13 C8 P1 C14 133.7(2) . . . . ?
C9 C8 P1 C14 -48.1(2) . . . . ?
C13 C8 P1 Fe1 8.9(3) . . . . ?
C9 C8 P1 Fe1 -172.9(2) . . . . ?
C15 C14 P1 C20 -5.3(3) . . . . ?
C19 C14 P1 C20 175.5(2) . . . . ?
C15 C14 P1 C8 103.9(2) . . . . ?
C19 C14 P1 C8 -75.3(2) . . . . ?
C15 C14 P1 Fe1 -128.6(2) . . . . ?
C19 C14 P1 Fe1 52.1(2) . . . . ?
C2 Fe1 P1 C20 -105.50(13) . . . . ?
C1 Fe1 P1 C20 160.68(13) . . . . ?
N1 Fe1 P1 C20 -10.33(12) . . . . ?
S4 Fe1 P1 C20 59.42(10) . . . . ?
I1 Fe1 P1 C20 102.8(4) . . . . ?
C2 Fe1 P1 C8 133.30(13) . . . . ?
C1 Fe1 P1 C8 39.47(13) . . . . ?
N1 Fe1 P1 C8 -131.53(12) . . . . ?
S4 Fe1 P1 C8 -61.78(10) . . . . ?
I1 Fe1 P1 C8 -18.4(4) . . . . ?
C2 Fe1 P1 C14 14.58(13) . . . . ?
C1 Fe1 P1 C14 -79.24(13) . . . . ?
N1 Fe1 P1 C14 109.75(12) . . . . ?
S4 Fe1 P1 C14 179.51(10) . . . . ?
I1 Fe1 P1 C14 -137.1(4) . . . . ?
N1 C3 S4 Fe1 1.70(16) . . . . ?
C4 C3 S4 Fe1 -176.9(3) . . . . ?
C2 Fe1 S4 C3 -13.3(3) . . . . ?
C1 Fe1 S4 C3 168.66(12) . . . . ?
N1 Fe1 S4 C3 -1.18(11) . . . . ?
P1 Fe1 S4 C3 -98.26(9) . . . . ?
I1 Fe1 S4 C3 83.89(9) . . . . ?
